data_2000104
loop_
_publ_author_name
'Einhorn, Jacques'
'Einhorn, Cathy'
'Ratajczak, Fabien'
'Durif, Andr\'e'
'Averbuch, Marie-Th\'er\`ese'
'Pierre, Jean-Louis'

_publ_section_title
;
 Synthesis and resolution of a chiral analogue of 2,2,6,6-tetramethylpiperidine
 and of its corresponding nitroxide
;
_journal_issue 17
_journal_name_full 'Tetrahedron Letters'
_journal_page_first 2565
_journal_page_last 2568
_journal_paper_doi 10.1016/S0040-4039(98)00244-5
_journal_volume 39
_journal_year 1998
_chemical_formula_sum 'C19 H22 N O'
_chemical_melting_point 400.15
_space_group_IT_number 14
_symmetry_cell_setting monoclinic
_symmetry_space_group_name_Hall '-P 2ybc'
_symmetry_space_group_name_H-M 'P 1 21/c 1'
_cell_angle_alpha 90
_cell_angle_beta 114.17(2)
_cell_angle_gamma 90
_cell_formula_units_Z 4
_cell_length_a 8.843(2)
_cell_length_b 18.315(4)
_cell_length_c 10.731(3)
_cell_volume 1585.627
_exptl_crystal_colour yellow
_exptl_crystal_density_diffrn 1.174
_refine_ls_R_factor_gt 0.034
_refine_ls_wR_factor_gt 0.034
_cod_original_sg_symbol_H-M 'P 21/c'
_cod_original_formula_sum 'C19 H22 N1 O1'
_cod_database_code 2000104

loop_
_symmetry_equiv_pos_site_id
_symmetry_equiv_pos_as_xyz
1 x,y,z
2 -x,1/2+y,1/2-z
3 -x,-y,-z
4 x,-1/2-y,-1/2+z

loop_
_atom_site_label
_atom_site_type_symbol
_atom_site_fract_x
_atom_site_fract_y
_atom_site_fract_z
O1 O 0.7748(2) 0.18320(8) 0.1699(1)
N1 N 0.7684(2) 0.15010(8) 0.2722(1)
C1 C 0.6990(2) 0.0753(1) 0.2546(2)
C2 C 0.7836(2) 0.0379(1) 0.3926(2)
C3 C 0.7572(2) 0.0760(1) 0.5076(2)
C4 C 0.7368(2) 0.1576(1) 0.4840(2)
C5 C 0.8338(2) 0.1876(1) 0.4062(2)
C6 C 0.5100(2) 0.0784(1) 0.2027(2)
C7 C 0.4207(2) 0.1350(1) 0.1208(2)
C8 C 0.2503(2) 0.1360(1) 0.0666(2)
C9 C 0.1650(2) 0.0803(1) 0.0932(2)
C10 C 0.2502(2) 0.0237(1) 0.1737(2)
C11 C 0.4218(2) 0.0229(1) 0.2278(2)
C12 C 0.7416(2) 0.0357(1) 0.1479(2)
C13 C 1.0216(2) 0.1755(1) 0.4787(2)
C14 C 1.1030(2) 0.1845(1) 0.6182(2)
C15 C 1.2754(3) 0.1778(1) 0.6825(2)
C16 C 1.3638(2) 0.1625(1) 0.6070(3)
C17 C 1.2845(2) 0.1534(1) 0.4706(2)
C18 C 1.1148(2) 0.1599(1) 0.4061(2)
C19 C 0.8016(2) 0.2695(1) 0.3827(2)
H1 H 0.47990 0.17390 0.10140
H2 H 0.19140 0.17590 0.00950
H3 H 0.04680 0.08050 0.05600
H4 H 0.19280 -0.01570 0.19290
H5 H 0.47970 -0.01690 0.28260
H6 H 1.04230 0.19590 0.66970
H7 H 1.32670 0.18420 0.77640
H8 H 1.48130 0.15890 0.65120
H9 H 1.34700 0.14170 0.41730
H10 H 1.05930 0.15430 0.30760
H11 H 0.90120 0.03700 0.41470
H12 H 0.74440 -0.01090 0.38420
H13 H 0.65980 0.05650 0.51470
H14 H 0.85110 0.06610 0.59260
H15 H 0.77260 0.18210 0.57030
H16 H 0.62130 0.16850 0.43140
H17 H 0.86030 0.03440 0.17630
H18 H 0.69890 -0.01320 0.13800
H19 H 0.69430 0.06160 0.06140
H20 H 0.85940 0.28810 0.33000
H21 H 0.83910 0.29390 0.47010
H22 H 0.68530 0.27780 0.33480

loop_
_atom_type_symbol
_atom_type_radius_bond
C 0.68
H 0.23
N 0.68
O 0.68
